data_4025530
loop_
_publ_author_name
'Alexander F. Pozharskii'
'Alexander V. Degtyarev'
'Valery A. Ozeryanskii'
'Oksana V. Ryabtsova'
'Zoya A. Starikova'
'Gennadii S. Borodkin'

_publ_section_title
;
 1,8,1',8'-Tetrakis(dimethylamino)-2,2'-dinaphthylmethanols: Double In/Out
 Proton Sponges with Low-Barrier Hydrogen-Bond Switching
;
_journal_name_full 'Journal of Organic Chemistry'
_journal_page_first 4706
_journal_page_last 4715
_journal_paper_doi 10.1021/jo100384s
_journal_volume 75
_journal_year 2010
_chemical_absolute_configuration ad
_chemical_formula_moiety 'C29 H36 N4 O'
_chemical_formula_sum 'C29 H36 N4 O'
_chemical_formula_weight 456.62
_chemical_name_systematic
; 
 ? 
;
_space_group_IT_number 1
_symmetry_cell_setting triclinic
_symmetry_space_group_name_Hall 'P 1'
_symmetry_space_group_name_H-M 'P 1'
_atom_sites_solution_hydrogens mixed
_atom_sites_solution_primary direct
_atom_sites_solution_secondary difmap
_audit_creation_method SHELXL-97
_cell_angle_alpha 93.652(3)
_cell_angle_beta 110.835(3)
_cell_angle_gamma 94.013(4)
_cell_formula_units_Z 2
_cell_length_a 9.9285(17)
_cell_length_b 10.4828(17)
_cell_length_c 13.090(2)
_cell_measurement_reflns_used 335
_cell_measurement_temperature 100(2)
_cell_measurement_theta_max 26
_cell_measurement_theta_min 3
_cell_volume 1264.4(4)
_computing_cell_refinement 'Bruker SAINT'
_computing_data_collection 'Bruker APEX II'
_computing_data_reduction 'Bruker SAINT'
_computing_molecular_graphics 'Bruker SHELXTL'
_computing_publication_material 'Bruker SHELXTL'
_computing_structure_refinement 'SHELXL-97 (Sheldrick, 1997)'
_computing_structure_solution 'SHELXS-97 (Sheldrick, 1997)'
_diffrn_ambient_temperature 100(2)
_diffrn_measured_fraction_theta_full 0.989
_diffrn_measured_fraction_theta_max 0.989
_diffrn_measurement_device_type 'Bruker APEX II CCD area detector''
_diffrn_measurement_method 'omega scans'
_diffrn_radiation_monochromator graphite
_diffrn_radiation_source 'fine-focus sealed tube'
_diffrn_radiation_type MoK\a
_diffrn_radiation_wavelength 0.71073
_diffrn_reflns_av_R_equivalents 0.0432
_diffrn_reflns_av_sigmaI/netI 0.0711
_diffrn_reflns_limit_h_max 12
_diffrn_reflns_limit_h_min -12
_diffrn_reflns_limit_k_max 12
_diffrn_reflns_limit_k_min -12
_diffrn_reflns_limit_l_max 16
_diffrn_reflns_limit_l_min -16
_diffrn_reflns_number 17800
_diffrn_reflns_theta_full 26.00
_diffrn_reflns_theta_max 26.00
_diffrn_reflns_theta_min 1.67
_exptl_absorpt_coefficient_mu 0.074
_exptl_absorpt_correction_type none
_exptl_crystal_colour yellow
_exptl_crystal_density_diffrn 1.199
_exptl_crystal_density_method 'not measured'
_exptl_crystal_description plate
_exptl_crystal_F_000 492
_exptl_crystal_size_max 0.50
_exptl_crystal_size_mid 0.35
_exptl_crystal_size_min 0.15
_refine_diff_density_max 0.661
_refine_diff_density_min -0.288
_refine_diff_density_rms 0.069
_refine_ls_abs_structure_details 'Flack H D (1983), Acta Cryst. A39, 876-881'
_refine_ls_abs_structure_Flack 0(3)
_refine_ls_extinction_method none
_refine_ls_goodness_of_fit_ref 1.018
_refine_ls_hydrogen_treatment constr
_refine_ls_matrix_type full
_refine_ls_number_parameters 625
_refine_ls_number_reflns 8748
_refine_ls_number_restraints 3
_refine_ls_restrained_S_all 1.018
_refine_ls_R_factor_all 0.1176
_refine_ls_R_factor_gt 0.0913
_refine_ls_shift/su_max 0.001
_refine_ls_shift/su_mean 0.000
_refine_ls_structure_factor_coef Fsqd
_refine_ls_weighting_details 'calc w=1/[\s^2^(Fo^2^)+(0.0008P)^2^+3.4935P] where P=(Fo^2^+2Fc^2^)/3'
_refine_ls_weighting_scheme calc
_refine_ls_wR_factor_gt 0.1778
_refine_ls_wR_factor_ref 0.1924
_reflns_number_gt 6640
_reflns_number_total 8748
_reflns_threshold_expression I>2\s(I)
_cod_data_source_file jo100384s_si_003.cif
_cod_data_source_block fi
_cod_depositor_comments
;
The following automatic conversions were performed:

'_symmetry_cell_setting' value 'Triclinic' changed to 'triclinic'
according to the built-in table from CIF Core dictionary named
'cif_core.dic' version 2.4.1 from 2010-06-29.

Automatic conversion script
Id: cif_fix_values 1646 2011-03-28 12:23:43Z adriana 
;
_cod_original_sg_symbol_Hall '1 P'
_cod_database_code 4025530

loop_
_symmetry_equiv_pos_as_xyz
'x, y, z'

loop_
_atom_site_label
_atom_site_type_symbol
_atom_site_fract_x
_atom_site_fract_y
_atom_site_fract_z
_atom_site_U_iso_or_equiv
_atom_site_adp_type
_atom_site_occupancy
_atom_site_symmetry_multiplicity
_atom_site_calc_flag
_atom_site_refinement_flags
_atom_site_disorder_assembly
_atom_site_disorder_group
C1A C 0.5493(6) 0.6661(5) 0.7478(4) 0.0277(11) Uani 1 1 d . . .
N1A N 0.6823(5) 0.7355(5) 0.7690(4) 0.0413(12) Uani 1 1 d . . .
N2A N 0.5476(5) 0.9510(4) 0.7948(4) 0.0345(11) Uani 1 1 d . . .
N3A N 0.9480(5) 0.4001(5) 0.8195(3) 0.0352(10) Uani 1 1 d . . .
N4A N 1.1167(6) 0.2000(5) 0.9208(5) 0.0512(15) Uani 1 1 d . . .
O1A O 0.6056(5) 0.3560(4) 0.6518(3) 0.0502(12) Uani 1 1 d . . .
H1OA H 0.5995 0.3891 0.5930 0.075 Uiso 1 1 d R . .
C2A C 0.5367(7) 0.5313(5) 0.7390(4) 0.0367(14) Uani 1 1 d . . .
C3A C 0.3930(7) 0.4637(6) 0.7121(4) 0.0404(15) Uani 1 1 d . . .
H3AA H 0.3854 0.3745 0.7095 0.048 Uiso 1 1 calc R . .
C4A C 0.2746(8) 0.5205(7) 0.6914(5) 0.0459(16) Uani 1 1 d . . .
H4AA H 0.1853 0.4724 0.6718 0.055 Uiso 1 1 calc R . .
C5A C 0.2838(7) 0.6551(6) 0.6992(4) 0.0379(14) Uani 1 1 d . . .
C6A C 0.1532(7) 0.7122(7) 0.6689(5) 0.0467(17) Uani 1 1 d . . .
H6AA H 0.0655 0.6608 0.6454 0.056 Uiso 1 1 calc R . .
C7A C 0.1544(7) 0.8386(8) 0.6735(5) 0.0514(18) Uani 1 1 d . . .
H7AA H 0.0672 0.8754 0.6490 0.062 Uiso 1 1 calc R . .
C8A C 0.2839(8) 0.9172(7) 0.7143(5) 0.0474(16) Uani 1 1 d . . .
H8AA H 0.2807 1.0058 0.7198 0.057 Uiso 1 1 calc R . .
C9A C 0.4206(6) 0.8683(5) 0.7478(4) 0.0301(12) Uani 1 1 d . . .
C10A C 0.4223(6) 0.7318(5) 0.7329(4) 0.0319(12) Uani 1 1 d . . .
C11A C 0.8097(8) 0.7140(7) 0.8594(6) 0.063(2) Uani 1 1 d . . .
H11A H 0.7823 0.6676 0.9110 0.081 Uiso 1 1 calc R . .
H11B H 0.8616 0.7951 0.8949 0.081 Uiso 1 1 calc R . .
H11C H 0.8706 0.6649 0.8328 0.081 Uiso 1 1 calc R . .
C12A C 0.7065(6) 0.8022(6) 0.6812(5) 0.0387(14) Uani 1 1 d . . .
H12A H 0.6150 0.8188 0.6286 0.050 Uiso 1 1 calc R . .
H12B H 0.7553 0.7495 0.6457 0.050 Uiso 1 1 calc R . .
H12C H 0.7650 0.8820 0.7118 0.050 Uiso 1 1 calc R . .
C13A C 0.5381(8) 1.0844(6) 0.7687(7) 0.060(2) Uani 1 1 d . . .
H13A H 0.4948 1.0865 0.6906 0.078 Uiso 1 1 calc R . .
H13B H 0.6335 1.1292 0.7948 0.078 Uiso 1 1 calc R . .
H13C H 0.4797 1.1250 0.8034 0.078 Uiso 1 1 calc R . .
C14A C 0.6200(7) 0.9450(7) 0.9115(5) 0.0478(16) Uani 1 1 d . . .
H14A H 0.6231 0.8568 0.9272 0.062 Uiso 1 1 calc R . .
H14B H 0.5680 0.9881 0.9505 0.062 Uiso 1 1 calc R . .
H14C H 0.7169 0.9860 0.9343 0.062 Uiso 1 1 calc R . .
C15A C 0.6559(7) 0.4550(5) 0.7417(4) 0.0366(14) Uani 1 1 d . . .
H15A H 0.7321 0.5117 0.7318 0.044 Uiso 1 1 calc R . .
C16A C 0.8647(7) 0.3515(6) 0.8765(4) 0.0400(16) Uani 1 1 d . . .
C17A C 0.7228(6) 0.3908(5) 0.8454(4) 0.0290(12) Uani 1 1 d . . .
C18A C 0.6401(7) 0.3681(5) 0.9147(5) 0.0361(13) Uani 1 1 d . . .
H18A H 0.5443 0.3868 0.8928 0.043 Uiso 1 1 calc R . .
C19A C 0.7039(7) 0.3189(6) 1.0126(5) 0.0407(15) Uani 1 1 d . . .
H19A H 0.6527 0.3122 1.0596 0.049 Uiso 1 1 calc R . .
C20A C 0.8469(6) 0.2769(5) 1.0465(4) 0.0304(12) Uani 1 1 d . . .
C21A C 0.9073(6) 0.2232(6) 1.1473(4) 0.0380(14) Uani 1 1 d . . .
H21A H 0.8568 0.2204 1.1950 0.046 Uiso 1 1 calc R . .
C22A C 1.0339(6) 0.1773(7) 1.1746(5) 0.0517(17) Uani 1 1 d . . .
H22A H 1.0758 0.1480 1.2434 0.062 Uiso 1 1 calc R . .
C23A C 1.1059(7) 0.1727(7) 1.0996(5) 0.0516(17) Uani 1 1 d . . .
H23A H 1.1941 0.1378 1.1196 0.062 Uiso 1 1 calc R . .
C24A C 1.0533(6) 0.2161(6) 1.0015(5) 0.0390(14) Uani 1 1 d . . .
C25A C 0.9255(6) 0.2816(5) 0.9726(4) 0.0303(12) Uani 1 1 d . . .
C26A C 1.0879(6) 0.4682(5) 0.8802(4) 0.0383(13) Uani 1 1 d . . .
H26A H 1.1017 0.4784 0.9568 0.050 Uiso 1 1 calc R . .
H26B H 1.0933 0.5512 0.8540 0.050 Uiso 1 1 calc R . .
H26C H 1.1621 0.4203 0.8703 0.050 Uiso 1 1 calc R . .
C27A C 0.9237(7) 0.3577(7) 0.7069(5) 0.0486(16) Uani 1 1 d . . .
H27A H 0.8333 0.3046 0.6755 0.063 Uiso 1 1 calc R . .
H27B H 1.0010 0.3092 0.7040 0.063 Uiso 1 1 calc R . .
H27C H 0.9205 0.4310 0.6660 0.063 Uiso 1 1 calc R . .
C28A C 1.0238(8) 0.0972(7) 0.8308(6) 0.0577(18) Uani 1 1 d . . .
H28A H 0.9244 0.1154 0.8068 0.075 Uiso 1 1 calc R . .
H28B H 1.0321 0.0146 0.8591 0.075 Uiso 1 1 calc R . .
H28C H 1.0563 0.0968 0.7700 0.075 Uiso 1 1 calc R . .
C29A C 1.2624(8) 0.1772(8) 0.9572(7) 0.071(2) Uani 1 1 d . . .
H29A H 1.3180 0.2414 1.0155 0.093 Uiso 1 1 calc R . .
H29B H 1.2969 0.1807 0.8975 0.093 Uiso 1 1 calc R . .
H29C H 1.2726 0.0937 0.9837 0.093 Uiso 1 1 calc R . .
N1B N 0.5794(5) 0.1529(5) 0.3905(5) 0.0430(13) Uani 1 1 d . . .
N2B N 0.7270(5) -0.0524(4) 0.3489(4) 0.0377(12) Uani 1 1 d . . .
N3B N 0.3595(5) 0.6148(4) 0.3686(3) 0.0337(10) Uani 1 1 d . . .
N4B N 0.1151(7) 0.6964(5) 0.1979(5) 0.0518(15) Uani 1 1 d . . .
O1B O 0.6109(6) 0.5192(4) 0.4871(3) 0.0600(14) Uani 1 1 d . . .
H1OB H 0.5458 0.5701 0.4795 0.072 Uiso 1 1 d R . .
C1B C 0.7048(7) 0.2278(6) 0.3968(4) 0.0351(13) Uani 1 1 d . . .
C2B C 0.7027(7) 0.3608(6) 0.3978(4) 0.0412(15) Uani 1 1 d . . .
C3B C 0.8247(7) 0.4395(6) 0.4159(5) 0.0439(15) Uani 1 1 d . . .
H3BA H 0.8187 0.5268 0.4084 0.053 Uiso 1 1 calc R . .
C4B C 0.9536(7) 0.3930(6) 0.4443(4) 0.0435(17) Uani 1 1 d . . .
H4BA H 1.0369 0.4498 0.4639 0.052 Uiso 1 1 calc R . .
C5B C 0.9670(7) 0.2559(6) 0.4453(4) 0.0395(15) Uani 1 1 d . . .
C6B C 1.0970(8) 0.2092(7) 0.4778(5) 0.0488(18) Uani 1 1 d . . .
H6BA H 1.1798 0.2670 0.5013 0.059 Uiso 1 1 calc R . .
C7B C 1.1131(7) 0.0787(9) 0.4781(5) 0.060(2) Uani 1 1 d . . .
H7BA H 1.2046 0.0497 0.5045 0.072 Uiso 1 1 calc R . .
C8B C 0.9863(7) -0.0095(7) 0.4369(5) 0.0429(15) Uani 1 1 d . . .
H8BA H 0.9951 -0.0973 0.4345 0.051 Uiso 1 1 calc R . .
C9B C 0.8522(6) 0.0327(6) 0.4011(4) 0.0352(13) Uani 1 1 d . . .
C10B C 0.8383(6) 0.1730(6) 0.4131(4) 0.0328(13) Uani 1 1 d . . .
C11B C 0.4470(8) 0.1439(10) 0.3006(7) 0.077(3) Uani 1 1 d . . .
H11D H 0.4569 0.1977 0.2465 0.116 Uiso 1 1 calc R . .
H11E H 0.3725 0.1714 0.3252 0.116 Uiso 1 1 calc R . .
H11F H 0.4215 0.0564 0.2688 0.116 Uiso 1 1 calc R . .
C12B C 0.5839(7) 0.0820(6) 0.4824(5) 0.0437(15) Uani 1 1 d . . .
H12D H 0.6779 0.0989 0.5392 0.066 Uiso 1 1 calc R . .
H12E H 0.5650 -0.0083 0.4590 0.066 Uiso 1 1 calc R . .
H12F H 0.5118 0.1081 0.5102 0.066 Uiso 1 1 calc R . .
C13B C 0.7408(8) -0.1856(6) 0.3686(7) 0.0540(19) Uani 1 1 d . . .
H13D H 0.7848 -0.1922 0.4461 0.081 Uiso 1 1 calc R . .
H13E H 0.8002 -0.2206 0.3319 0.081 Uiso 1 1 calc R . .
H13F H 0.6467 -0.2328 0.3410 0.081 Uiso 1 1 calc R . .
C14B C 0.6604(7) -0.0379(7) 0.2307(5) 0.0507(17) Uani 1 1 d . . .
H14D H 0.6528 0.0514 0.2201 0.076 Uiso 1 1 calc R . .
H14E H 0.5657 -0.0840 0.2018 0.076 Uiso 1 1 calc R . .
H14F H 0.7195 -0.0718 0.1933 0.076 Uiso 1 1 calc R . .
C15B C 0.5655(8) 0.4265(5) 0.3903(4) 0.0415(15) Uani 1 1 d . . .
H15B H 0.4917 0.3622 0.3947 0.050 Uiso 1 1 calc R . .
C16B C 0.3987(6) 0.5763(5) 0.2738(4) 0.0298(12) Uani 1 1 d . . .
C17B C 0.4997(7) 0.4967(6) 0.2834(5) 0.0396(14) Uani 1 1 d . . .
C18B C 0.5501(9) 0.4744(6) 0.1985(5) 0.0556(19) Uani 1 1 d . . .
H18B H 0.6088 0.4083 0.2013 0.067 Uiso 1 1 calc R . .
C19B C 0.5169(8) 0.5455(7) 0.1117(5) 0.0528(19) Uani 1 1 d . . .
H19B H 0.5624 0.5361 0.0610 0.063 Uiso 1 1 calc R . .
C20B C 0.4176(7) 0.6298(6) 0.0992(4) 0.0354(13) Uani 1 1 d . . .
C21B C 0.3792(6) 0.7051(6) 0.0078(4) 0.0351(13) Uani 1 1 d . . .
H21B H 0.4244 0.6957 -0.0431 0.042 Uiso 1 1 calc R . .
C22B C 0.2780(6) 0.7906(6) -0.0068(4) 0.0405(14) Uani 1 1 d . . .
H22B H 0.2656 0.8486 -0.0596 0.049 Uiso 1 1 calc R . .
C23B C 0.1924(6) 0.7900(6) 0.0591(4) 0.0360(13) Uani 1 1 d . . .
H23B H 0.1179 0.8431 0.0459 0.043 Uiso 1 1 calc R . .
C24B C 0.2191(6) 0.7086(6) 0.1457(4) 0.0324(13) Uani 1 1 d . . .
C25B C 0.3407(6) 0.6409(5) 0.1745(4) 0.0278(12) Uani 1 1 d . . .
C26B C 0.2563(7) 0.5314(6) 0.3960(5) 0.0454(15) Uani 1 1 d . . .
H26D H 0.2939 0.5214 0.4732 0.059 Uiso 1 1 calc R . .
H26E H 0.2409 0.4488 0.3552 0.059 Uiso 1 1 calc R . .
H26F H 0.1662 0.5688 0.3777 0.059 Uiso 1 1 calc R . .
C27B C 0.3617(6) 0.7497(6) 0.4014(5) 0.0431(14) Uani 1 1 d . . .
H27D H 0.3669 0.7602 0.4761 0.056 Uiso 1 1 calc R . .
H27E H 0.2751 0.7820 0.3546 0.056 Uiso 1 1 calc R . .
H27F H 0.4447 0.7965 0.3952 0.056 Uiso 1 1 calc R . .
C28B C 0.0171(7) 0.7921(8) 0.1891(6) 0.061(2) Uani 1 1 d . . .
H28D H 0.0702 0.8757 0.2074 0.079 Uiso 1 1 calc R . .
H28E H -0.0331 0.7787 0.2386 0.079 Uiso 1 1 calc R . .
H28F H -0.0516 0.7862 0.1152 0.079 Uiso 1 1 calc R . .
C29B C 0.0224(6) 0.5709(7) 0.1553(5) 0.0484(16) Uani 1 1 d . . .
H29D H 0.0827 0.5015 0.1689 0.063 Uiso 1 1 calc R . .
H29E H -0.0294 0.5702 0.0778 0.063 Uiso 1 1 calc R . .
H29F H -0.0454 0.5608 0.1921 0.063 Uiso 1 1 calc R . .

loop_
_atom_site_aniso_label
_atom_site_aniso_U_11
_atom_site_aniso_U_22
_atom_site_aniso_U_33
_atom_site_aniso_U_23
_atom_site_aniso_U_13
_atom_site_aniso_U_12
C1A 0.041(3) 0.020(3) 0.018(2) 0.006(2) 0.005(2) 0.005(2)
N1A 0.046(3) 0.029(3) 0.035(3) 0.011(2) -0.003(2) 0.010(2)
N2A 0.053(3) 0.023(2) 0.036(3) 0.006(2) 0.026(2) 0.003(2)
N3A 0.030(2) 0.050(3) 0.028(2) 0.005(2) 0.0143(19) 0.004(2)
N4A 0.071(4) 0.035(3) 0.069(4) 0.002(3) 0.049(3) 0.018(3)
O1A 0.099(4) 0.037(2) 0.0206(19) 0.0090(17) 0.026(2) 0.016(2)
C2A 0.066(4) 0.029(3) 0.017(3) 0.005(2) 0.016(3) 0.007(3)
C3A 0.059(4) 0.039(3) 0.025(3) 0.008(2) 0.021(3) -0.015(3)
C4A 0.059(4) 0.054(4) 0.030(3) 0.005(3) 0.024(3) -0.007(3)
C5A 0.046(3) 0.051(4) 0.018(3) 0.007(2) 0.015(2) -0.007(3)
C6A 0.052(4) 0.064(5) 0.024(3) 0.010(3) 0.015(3) -0.011(3)
C7A 0.042(4) 0.078(5) 0.033(3) 0.023(3) 0.011(3) 0.001(3)
C8A 0.072(5) 0.044(4) 0.038(3) 0.017(3) 0.029(3) 0.018(3)
C9A 0.041(3) 0.034(3) 0.022(3) 0.013(2) 0.017(2) 0.006(2)
C10A 0.057(4) 0.027(3) 0.015(2) 0.010(2) 0.014(2) 0.011(2)
C11A 0.058(4) 0.052(4) 0.055(4) -0.003(3) -0.010(3) 0.021(3)
C12A 0.029(3) 0.038(3) 0.050(4) -0.002(3) 0.018(3) -0.004(2)
C13A 0.068(5) 0.033(4) 0.104(6) 0.016(4) 0.060(5) 0.007(3)
C14A 0.049(4) 0.048(4) 0.045(4) -0.015(3) 0.021(3) -0.007(3)
C15A 0.064(4) 0.023(3) 0.031(3) 0.006(2) 0.028(3) 0.004(3)
C16A 0.054(4) 0.049(4) 0.017(2) -0.008(2) 0.021(3) -0.034(3)
C17A 0.049(3) 0.018(2) 0.026(3) 0.004(2) 0.018(2) 0.007(2)
C18A 0.051(3) 0.024(3) 0.043(3) 0.008(2) 0.027(3) 0.012(2)
C19A 0.068(4) 0.041(3) 0.028(3) 0.013(3) 0.032(3) 0.017(3)
C20A 0.047(3) 0.022(3) 0.026(3) 0.005(2) 0.018(2) 0.000(2)
C21A 0.042(3) 0.047(4) 0.025(3) 0.010(3) 0.013(2) -0.006(3)
C22A 0.035(3) 0.085(5) 0.029(3) 0.017(3) 0.001(3) 0.012(3)
C23A 0.030(3) 0.075(5) 0.044(4) 0.007(3) 0.006(3) 0.005(3)
C24A 0.037(3) 0.049(4) 0.028(3) -0.002(3) 0.012(2) -0.015(3)
C25A 0.038(3) 0.025(3) 0.027(3) -0.008(2) 0.015(2) -0.014(2)
C26A 0.039(3) 0.040(3) 0.036(3) -0.001(3) 0.017(3) -0.003(2)
C27A 0.063(4) 0.054(4) 0.036(3) -0.002(3) 0.028(3) -0.004(3)
C28A 0.063(4) 0.054(4) 0.059(4) -0.012(3) 0.028(4) 0.007(3)
C29A 0.060(5) 0.081(6) 0.067(5) -0.002(4) 0.021(4) -0.015(4)
N1B 0.031(3) 0.027(3) 0.060(3) 0.003(2) 0.005(2) -0.002(2)
N2B 0.046(3) 0.029(3) 0.046(3) -0.004(2) 0.029(2) -0.004(2)
N3B 0.044(3) 0.040(3) 0.026(2) 0.004(2) 0.024(2) 0.001(2)
N4B 0.086(4) 0.039(3) 0.059(3) 0.013(3) 0.057(3) 0.016(3)
O1B 0.121(4) 0.039(2) 0.034(2) 0.0122(19) 0.039(3) 0.034(3)
C1B 0.056(4) 0.035(3) 0.013(2) 0.008(2) 0.009(2) 0.005(3)
C2B 0.067(4) 0.041(4) 0.022(3) 0.007(3) 0.025(3) -0.002(3)
C3B 0.063(4) 0.037(3) 0.038(3) 0.001(3) 0.027(3) 0.000(3)
C4B 0.069(4) 0.035(3) 0.024(3) -0.001(2) 0.021(3) -0.032(3)
C5B 0.042(3) 0.061(4) 0.013(2) 0.006(3) 0.008(2) -0.010(3)
C6B 0.063(4) 0.052(4) 0.025(3) 0.008(3) 0.013(3) -0.024(3)
C7B 0.038(4) 0.114(7) 0.022(3) 0.011(4) 0.004(3) 0.012(4)
C8B 0.042(3) 0.059(4) 0.025(3) 0.017(3) 0.008(3) -0.004(3)
C9B 0.045(3) 0.045(4) 0.018(3) 0.008(2) 0.014(2) 0.001(3)
C10B 0.043(3) 0.041(3) 0.011(2) 0.007(2) 0.008(2) -0.016(3)
C11B 0.047(4) 0.118(8) 0.057(5) -0.014(5) 0.008(4) 0.024(4)
C12B 0.055(4) 0.031(3) 0.053(4) -0.002(3) 0.033(3) -0.007(3)
C13B 0.069(4) 0.023(3) 0.096(6) 0.002(3) 0.063(4) 0.001(3)
C14B 0.054(4) 0.048(4) 0.043(4) -0.009(3) 0.013(3) -0.001(3)
C15B 0.083(5) 0.028(3) 0.024(3) 0.008(2) 0.030(3) 0.013(3)
C16B 0.033(3) 0.040(3) 0.016(2) 0.001(2) 0.011(2) -0.011(2)
C17B 0.064(4) 0.037(3) 0.031(3) 0.011(3) 0.032(3) 0.003(3)
C18B 0.103(6) 0.051(4) 0.037(3) 0.017(3) 0.047(4) 0.046(4)
C19B 0.089(5) 0.058(4) 0.036(3) 0.024(3) 0.044(3) 0.045(4)
C20B 0.057(4) 0.037(3) 0.019(3) 0.004(2) 0.022(3) -0.003(3)
C21B 0.039(3) 0.051(4) 0.019(2) 0.012(2) 0.016(2) -0.004(3)
C22B 0.036(3) 0.054(4) 0.026(3) 0.011(3) 0.006(2) -0.006(3)
C23B 0.033(3) 0.051(4) 0.019(2) 0.005(2) 0.004(2) 0.001(2)
C24B 0.028(3) 0.039(3) 0.030(3) -0.010(2) 0.014(2) -0.015(2)
C25B 0.036(3) 0.030(3) 0.016(2) -0.002(2) 0.013(2) -0.018(2)
C26B 0.058(4) 0.052(4) 0.040(3) 0.010(3) 0.033(3) 0.003(3)
C27B 0.045(3) 0.051(4) 0.033(3) -0.013(3) 0.018(3) -0.001(3)
C28B 0.048(4) 0.103(6) 0.041(4) 0.003(4) 0.028(3) 0.013(4)
C29B 0.038(3) 0.073(5) 0.036(3) 0.003(3) 0.018(3) -0.012(3)

loop_
_atom_type_symbol
_atom_type_description
_atom_type_scat_dispersion_real
_atom_type_scat_dispersion_imag
_atom_type_scat_source
C C 0.0033 0.0016 'International Tables Vol C Tables 4.2.6.8 and 6.1.1.4'
H H 0.0000 0.0000 'International Tables Vol C Tables 4.2.6.8 and 6.1.1.4'
N N 0.0061 0.0033 'International Tables Vol C Tables 4.2.6.8 and 6.1.1.4'
O O 0.0106 0.0060 'International Tables Vol C Tables 4.2.6.8 and 6.1.1.4'

loop_
_geom_angle_atom_site_label_1
_geom_angle_atom_site_label_2
_geom_angle_atom_site_label_3
_geom_angle
_geom_angle_site_symmetry_1
_geom_angle_site_symmetry_3
_geom_angle_publ_flag
N1A C1A C2A 120.6(5) . . ?
N1A C1A C10A 120.2(5) . . ?
C2A C1A C10A 119.2(5) . . ?
C1A N1A C11A 122.1(5) . . ?
C1A N1A C12A 119.1(4) . . ?
C11A N1A C12A 116.1(6) . . ?
C9A N2A C14A 114.2(5) . . ?
C9A N2A C13A 116.3(5) . . ?
C14A N2A C13A 110.7(6) . . ?
C16A N3A C26A 119.1(4) . . ?
C16A N3A C27A 123.5(5) . . ?
C26A N3A C27A 115.2(4) . . ?
C29A N4A C24A 117.1(6) . . ?
C29A N4A C28A 111.1(5) . . ?
C24A N4A C28A 109.3(5) . . ?
C15A O1A H1OA 109.0 . . ?
C1A C2A C3A 118.0(6) . . ?
C1A C2A C15A 123.5(5) . . ?
C3A C2A C15A 118.0(5) . . ?
C4A C3A C2A 124.1(6) . . ?
C4A C3A H3AA 118.0 . . ?
C2A C3A H3AA 118.0 . . ?
C3A C4A C5A 119.1(6) . . ?
C3A C4A H4AA 120.4 . . ?
C5A C4A H4AA 120.4 . . ?
C4A C5A C6A 117.2(6) . . ?
C4A C5A C10A 121.3(6) . . ?
C6A C5A C10A 121.4(6) . . ?
C7A C6A C5A 120.2(6) . . ?
C7A C6A H6AA 119.9 . . ?
C5A C6A H6AA 119.9 . . ?
C6A C7A C8A 120.9(7) . . ?
C6A C7A H7AA 119.6 . . ?
C8A C7A H7AA 119.6 . . ?
C7A C8A C9A 122.7(6) . . ?
C7A C8A H8AA 118.6 . . ?
C9A C8A H8AA 118.6 . . ?
N2A C9A C8A 120.5(5) . . ?
N2A C9A C10A 122.1(5) . . ?
C8A C9A C10A 117.4(5) . . ?
C9A C10A C1A 125.3(5) . . ?
C9A C10A C5A 116.7(5) . . ?
C1A C10A C5A 118.0(5) . . ?
N1A C11A H11A 109.5 . . ?
N1A C11A H11B 109.5 . . ?
H11A C11A H11B 109.5 . . ?
N1A C11A H11C 109.5 . . ?
H11A C11A H11C 109.5 . . ?
H11B C11A H11C 109.5 . . ?
N1A C12A H12A 109.5 . . ?
N1A C12A H12B 109.5 . . ?
H12A C12A H12B 109.5 . . ?
N1A C12A H12C 109.5 . . ?
H12A C12A H12C 109.5 . . ?
H12B C12A H12C 109.5 . . ?
N2A C13A H13A 109.5 . . ?
N2A C13A H13B 109.5 . . ?
H13A C13A H13B 109.5 . . ?
N2A C13A H13C 109.5 . . ?
H13A C13A H13C 109.5 . . ?
H13B C13A H13C 109.5 . . ?
N2A C14A H14A 109.5 . . ?
N2A C14A H14B 109.5 . . ?
H14A C14A H14B 109.5 . . ?
N2A C14A H14C 109.5 . . ?
H14A C14A H14C 109.5 . . ?
H14B C14A H14C 109.5 . . ?
O1A C15A C2A 109.4(5) . . ?
O1A C15A C17A 107.4(4) . . ?
C2A C15A C17A 115.7(5) . . ?
O1A C15A H15A 108.0 . . ?
C2A C15A H15A 108.0 . . ?
C17A C15A H15A 108.0 . . ?
N3A C16A C17A 115.4(5) . . ?
N3A C16A C25A 122.2(6) . . ?
C17A C16A C25A 121.8(5) . . ?
C16A C17A C18A 119.1(5) . . ?
C16A C17A C15A 121.8(5) . . ?
C18A C17A C15A 119.1(5) . . ?
C19A C18A C17A 119.3(5) . . ?
C19A C18A H18A 120.3 . . ?
C17A C18A H18A 120.3 . . ?
C18A C19A C20A 123.0(5) . . ?
C18A C19A H19A 118.5 . . ?
C20A C19A H19A 118.5 . . ?
C21A C20A C19A 121.1(5) . . ?
C21A C20A C25A 119.6(5) . . ?
C19A C20A C25A 119.2(5) . . ?
C22A C21A C20A 120.9(6) . . ?
C22A C21A H21A 119.6 . . ?
C20A C21A H21A 119.6 . . ?
C21A C22A C23A 119.8(6) . . ?
C21A C22A H22A 120.1 . . ?
C23A C22A H22A 120.1 . . ?
C24A C23A C22A 122.8(6) . . ?
C24A C23A H23A 118.6 . . ?
C22A C23A H23A 118.6 . . ?
C23A C24A N4A 123.4(6) . . ?
C23A C24A C25A 119.8(6) . . ?
N4A C24A C25A 116.8(6) . . ?
C24A C25A C20A 116.2(5) . . ?
C24A C25A C16A 127.4(5) . . ?
C20A C25A C16A 116.4(5) . . ?
N3A C26A H26A 109.5 . . ?
N3A C26A H26B 109.5 . . ?
H26A C26A H26B 109.5 . . ?
N3A C26A H26C 109.5 . . ?
H26A C26A H26C 109.5 . . ?
H26B C26A H26C 109.5 . . ?
N3A C27A H27A 109.5 . . ?
N3A C27A H27B 109.5 . . ?
H27A C27A H27B 109.5 . . ?
N3A C27A H27C 109.5 . . ?
H27A C27A H27C 109.5 . . ?
H27B C27A H27C 109.5 . . ?
N4A C28A H28A 109.5 . . ?
N4A C28A H28B 109.5 . . ?
H28A C28A H28B 109.5 . . ?
N4A C28A H28C 109.5 . . ?
H28A C28A H28C 109.5 . . ?
H28B C28A H28C 109.5 . . ?
N4A C29A H29A 109.5 . . ?
N4A C29A H29B 109.5 . . ?
H29A C29A H29B 109.5 . . ?
N4A C29A H29C 109.5 . . ?
H29A C29A H29C 109.5 . . ?
H29B C29A H29C 109.5 . . ?
C1B N1B C11B 124.2(6) . . ?
C1B N1B C12B 118.3(5) . . ?
C11B N1B C12B 117.5(6) . . ?
C9B N2B C13B 116.0(5) . . ?
C9B N2B C14B 112.4(5) . . ?
C13B N2B C14B 111.3(5) . . ?
C27B N3B C26B 114.0(4) . . ?
C27B N3B C16B 119.9(4) . . ?
C26B N3B C16B 119.7(4) . . ?
C28B N4B C24B 119.7(5) . . ?
C28B N4B C29B 105.9(6) . . ?
C24B N4B C29B 109.2(4) . . ?
C15B O1B H1OB 108.8 . . ?
C2B C1B N1B 118.7(6) . . ?
C2B C1B C10B 119.3(5) . . ?
N1B C1B C10B 121.7(5) . . ?
C3B C2B C1B 121.5(6) . . ?
C3B C2B C15B 116.5(6) . . ?
C1B C2B C15B 121.8(5) . . ?
C4B C3B C2B 120.6(6) . . ?
C4B C3B H3BA 119.7 . . ?
C2B C3B H3BA 119.7 . . ?
C3B C4B C5B 121.7(5) . . ?
C3B C4B H4BA 119.1 . . ?
C5B C4B H4BA 119.1 . . ?
C6B C5B C10B 120.9(6) . . ?
C6B C5B C4B 121.7(6) . . ?
C10B C5B C4B 117.4(6) . . ?
C5B C6B C7B 123.0(6) . . ?
C5B C6B H6BA 118.5 . . ?
C7B C6B H6BA 118.5 . . ?
C6B C7B C8B 118.3(7) . . ?
C6B C7B H7BA 120.8 . . ?
C8B C7B H7BA 120.8 . . ?
C9B C8B C7B 120.9(7) . . ?
C9B C8B H8BA 119.5 . . ?
C7B C8B H8BA 119.5 . . ?
C8B C9B N2B 121.4(6) . . ?
C8B C9B C10B 119.3(5) . . ?
N2B C9B C10B 119.2(5) . . ?
C5B C10B C1B 118.5(6) . . ?
C5B C10B C9B 116.8(6) . . ?
C1B C10B C9B 124.7(5) . . ?
N1B C11B H11D 109.5 . . ?
N1B C11B H11E 109.5 . . ?
H11D C11B H11E 109.5 . . ?
N1B C11B H11F 109.5 . . ?
H11D C11B H11F 109.5 . . ?
H11E C11B H11F 109.5 . . ?
N1B C12B H12D 109.5 . . ?
N1B C12B H12E 109.5 . . ?
H12D C12B H12E 109.5 . . ?
N1B C12B H12F 109.5 . . ?
H12D C12B H12F 109.5 . . ?
H12E C12B H12F 109.5 . . ?
N2B C13B H13D 109.5 . . ?
N2B C13B H13E 109.5 . . ?
H13D C13B H13E 109.5 . . ?
N2B C13B H13F 109.5 . . ?
H13D C13B H13F 109.5 . . ?
H13E C13B H13F 109.5 . . ?
N2B C14B H14D 109.5 . . ?
N2B C14B H14E 109.5 . . ?
H14D C14B H14E 109.5 . . ?
N2B C14B H14F 109.5 . . ?
H14D C14B H14F 109.5 . . ?
H14E C14B H14F 109.5 . . ?
O1B C15B C2B 104.9(5) . . ?
O1B C15B C17B 110.0(4) . . ?
C2B C15B C17B 114.3(5) . . ?
O1B C15B H15B 109.1 . . ?
C2B C15B H15B 109.1 . . ?
C17B C15B H15B 109.1 . . ?
C17B C16B C25B 120.2(5) . . ?
C17B C16B N3B 120.3(5) . . ?
C25B C16B N3B 118.8(5) . . ?
C16B C17B C18B 120.0(6) . . ?
C16B C17B C15B 121.4(5) . . ?
C18B C17B C15B 118.5(6) . . ?
C19B C18B C17B 122.2(6) . . ?
C19B C18B H18B 118.9 . . ?
C17B C18B H18B 118.9 . . ?
C20B C19B C18B 119.5(6) . . ?
C20B C19B H19B 120.2 . . ?
C18B C19B H19B 120.2 . . ?
C19B C20B C21B 120.8(5) . . ?
C19B C20B C25B 120.8(5) . . ?
C21B C20B C25B 118.4(6) . . ?
C22B C21B C20B 121.7(5) . . ?
C22B C21B H21B 119.1 . . ?
C20B C21B H21B 119.1 . . ?
C21B C22B C23B 119.2(5) . . ?
C21B C22B H22B 120.4 . . ?
C23B C22B H22B 120.4 . . ?
C22B C23B C24B 120.4(5) . . ?
C22B C23B H23B 119.8 . . ?
C24B C23B H23B 119.8 . . ?
C25B C24B C23B 120.0(5) . . ?
C25B C24B N4B 122.2(5) . . ?
C23B C24B N4B 117.8(5) . . ?
C24B C25B C20B 118.4(5) . . ?
C24B C25B C16B 126.1(5) . . ?
C20B C25B C16B 115.5(5) . . ?
N3B C26B H26D 109.5 . . ?
N3B C26B H26E 109.5 . . ?
H26D C26B H26E 109.5 . . ?
N3B C26B H26F 109.5 . . ?
H26D C26B H26F 109.5 . . ?
H26E C26B H26F 109.5 . . ?
N3B C27B H27D 109.5 . . ?
N3B C27B H27E 109.5 . . ?
H27D C27B H27E 109.5 . . ?
N3B C27B H27F 109.5 . . ?
H27D C27B H27F 109.5 . . ?
H27E C27B H27F 109.5 . . ?
N4B C28B H28D 109.5 . . ?
N4B C28B H28E 109.5 . . ?
H28D C28B H28E 109.5 . . ?
N4B C28B H28F 109.5 . . ?
H28D C28B H28F 109.5 . . ?
H28E C28B H28F 109.5 . . ?
N4B C29B H29D 109.5 . . ?
N4B C29B H29E 109.5 . . ?
H29D C29B H29E 109.5 . . ?
N4B C29B H29F 109.5 . . ?
H29D C29B H29F 109.5 . . ?
H29E C29B H29F 109.5 . . ?

loop_
_geom_bond_atom_site_label_1
_geom_bond_atom_site_label_2
_geom_bond_distance
_geom_bond_site_symmetry_2
_geom_bond_publ_flag
C1A N1A 1.389(7) . ?
C1A C2A 1.403(7) . ?
C1A C10A 1.438(8) . ?
N1A C11A 1.436(8) . ?
N1A C12A 1.464(8) . ?
N2A C9A 1.395(7) . ?
N2A C14A 1.447(8) . ?
N2A C13A 1.462(8) . ?
N3A C16A 1.389(6) . ?
N3A C26A 1.441(7) . ?
N3A C27A 1.441(7) . ?
N4A C29A 1.397(9) . ?
N4A C24A 1.416(8) . ?
N4A C28A 1.525(9) . ?
O1A C15A 1.437(7) . ?
O1A H1OA 0.8501 . ?
C2A C3A 1.460(8) . ?
C2A C15A 1.466(9) . ?
C3A C4A 1.305(9) . ?
C3A H3AA 0.9300 . ?
C4A C5A 1.402(9) . ?
C4A H4AA 0.9300 . ?
C5A C6A 1.403(10) . ?
C5A C10A 1.450(8) . ?
C6A C7A 1.323(10) . ?
C6A H6AA 0.9300 . ?
C7A C8A 1.387(9) . ?
C7A H7AA 0.9300 . ?
C8A C9A 1.414(9) . ?
C8A H8AA 0.9300 . ?
C9A C10A 1.434(8) . ?
C11A H11A 0.9600 . ?
C11A H11B 0.9600 . ?
C11A H11C 0.9600 . ?
C12A H12A 0.9600 . ?
C12A H12B 0.9600 . ?
C12A H12C 0.9600 . ?
C13A H13A 0.9600 . ?
C13A H13B 0.9600 . ?
C13A H13C 0.9600 . ?
C14A H14A 0.9600 . ?
C14A H14B 0.9600 . ?
C14A H14C 0.9600 . ?
C15A C17A 1.507(8) . ?
C15A H15A 0.9800 . ?
C16A C17A 1.419(9) . ?
C16A C25A 1.457(8) . ?
C17A C18A 1.444(7) . ?
C18A C19A 1.365(8) . ?
C18A H18A 0.9300 . ?
C19A C20A 1.439(8) . ?
C19A H19A 0.9300 . ?
C20A C21A 1.413(8) . ?
C20A C25A 1.444(7) . ?
C21A C22A 1.314(9) . ?
C21A H21A 0.9300 . ?
C22A C23A 1.405(9) . ?
C22A H22A 0.9300 . ?
C23A C24A 1.326(9) . ?
C23A H23A 0.9300 . ?
C24A C25A 1.428(9) . ?
C26A H26A 0.9600 . ?
C26A H26B 0.9600 . ?
C26A H26C 0.9600 . ?
C27A H27A 0.9600 . ?
C27A H27B 0.9600 . ?
C27A H27C 0.9600 . ?
C28A H28A 0.9600 . ?
C28A H28B 0.9600 . ?
C28A H28C 0.9600 . ?
C29A H29A 0.9600 . ?
C29A H29B 0.9600 . ?
C29A H29C 0.9600 . ?
N1B C1B 1.398(7) . ?
N1B C11B 1.411(8) . ?
N1B C12B 1.443(8) . ?
N2B C9B 1.404(7) . ?
N2B C13B 1.444(8) . ?
N2B C14B 1.473(8) . ?
N3B C27B 1.449(7) . ?
N3B C26B 1.455(7) . ?
N3B C16B 1.468(6) . ?
N4B C28B 1.427(9) . ?
N4B C24B 1.430(7) . ?
N4B C29B 1.504(8) . ?
O1B C15B 1.459(7) . ?
O1B H1OB 0.8499 . ?
C1B C2B 1.395(8) . ?
C1B C10B 1.433(9) . ?
C2B C3B 1.355(9) . ?
C2B C15B 1.544(9) . ?
C3B C4B 1.337(10) . ?
C3B H3BA 0.9300 . ?
C4B C5B 1.453(9) . ?
C4B H4BA 0.9300 . ?
C5B C6B 1.345(10) . ?
C5B C10B 1.407(8) . ?
C6B C7B 1.389(11) . ?
C6B H6BA 0.9300 . ?
C7B C8B 1.422(10) . ?
C7B H7BA 0.9300 . ?
C8B C9B 1.361(9) . ?
C8B H8BA 0.9300 . ?
C9B C10B 1.490(8) . ?
C11B H11D 0.9600 . ?
C11B H11E 0.9600 . ?
C11B H11F 0.9600 . ?
C12B H12D 0.9600 . ?
C12B H12E 0.9600 . ?
C12B H12F 0.9600 . ?
C13B H13D 0.9600 . ?
C13B H13E 0.9600 . ?
C13B H13F 0.9600 . ?
C14B H14D 0.9600 . ?
C14B H14E 0.9600 . ?
C14B H14F 0.9600 . ?
C15B C17B 1.573(8) . ?
C15B H15B 0.9800 . ?
C16B C17B 1.327(8) . ?
C16B C25B 1.454(7) . ?
C17B C18B 1.385(8) . ?
C18B C19B 1.354(8) . ?
C18B H18B 0.9300 . ?
C19B C20B 1.343(9) . ?
C19B H19B 0.9300 . ?
C20B C21B 1.428(8) . ?
C20B C25B 1.449(7) . ?
C21B C22B 1.364(9) . ?
C21B H21B 0.9300 . ?
C22B C23B 1.411(8) . ?
C22B H22B 0.9300 . ?
C23B C24B 1.422(8) . ?
C23B H23B 0.9300 . ?
C24B C25B 1.391(8) . ?
C26B H26D 0.9600 . ?
C26B H26E 0.9600 . ?
C26B H26F 0.9600 . ?
C27B H27D 0.9600 . ?
C27B H27E 0.9600 . ?
C27B H27F 0.9600 . ?
C28B H28D 0.9600 . ?
C28B H28E 0.9600 . ?
C28B H28F 0.9600 . ?
C29B H29D 0.9600 . ?
C29B H29E 0.9600 . ?
C29B H29F 0.9600 . ?

loop_
_geom_hbond_atom_site_label_D
_geom_hbond_atom_site_label_H
_geom_hbond_atom_site_label_A
_geom_hbond_site_symmetry_A
_geom_hbond_distance_DH
_geom_hbond_distance_HA
_geom_hbond_distance_DA
_geom_hbond_angle_DHA
_geom_hbond_publ_flag
O1A H1OA O1B 1_555 0.850 2.030 2.850(7) 162 ?
O1B H1OB N3B 1_555 0.850 2.011 2.727(7) 141 ?

loop_
_geom_torsion_atom_site_label_1
_geom_torsion_atom_site_label_2
_geom_torsion_atom_site_label_3
_geom_torsion_atom_site_label_4
_geom_torsion
_geom_torsion_site_symmetry_1
_geom_torsion_site_symmetry_2
_geom_torsion_site_symmetry_3
_geom_torsion_site_symmetry_4
_geom_torsion_publ_flag
C2A C1A N1A C11A -52.2(8) . . . . ?
C10A C1A N1A C11A 128.8(6) . . . . ?
C2A C1A N1A C12A 108.4(6) . . . . ?
C10A C1A N1A C12A -70.6(7) . . . . ?
N1A C1A C2A C3A -177.5(5) . . . . ?
C10A C1A C2A C3A 1.5(7) . . . . ?
N1A C1A C2A C15A -5.3(8) . . . . ?
C10A C1A C2A C15A 173.6(5) . . . . ?
C1A C2A C3A C4A 2.8(8) . . . . ?
C15A C2A C3A C4A -169.7(6) . . . . ?
C2A C3A C4A C5A -2.6(9) . . . . ?
C3A C4A C5A C6A 175.6(5) . . . . ?
C3A C4A C5A C10A -1.9(8) . . . . ?
C4A C5A C6A C7A -179.4(5) . . . . ?
C10A C5A C6A C7A -1.9(9) . . . . ?
C5A C6A C7A C8A -3.8(9) . . . . ?
C6A C7A C8A C9A 3.2(10) . . . . ?
C14A N2A C9A C8A 107.6(6) . . . . ?
C13A N2A C9A C8A -23.3(8) . . . . ?
C14A N2A C9A C10A -71.5(6) . . . . ?
C13A N2A C9A C10A 157.5(5) . . . . ?
C7A C8A C9A N2A -175.9(5) . . . . ?
C7A C8A C9A C10A 3.3(8) . . . . ?
N2A C9A C10A C1A -9.7(8) . . . . ?
C8A C9A C10A C1A 171.1(5) . . . . ?
N2A C9A C10A C5A 170.7(5) . . . . ?
C8A C9A C10A C5A -8.5(7) . . . . ?
N1A C1A C10A C9A -6.2(8) . . . . ?
C2A C1A C10A C9A 174.9(5) . . . . ?
N1A C1A C10A C5A 173.4(5) . . . . ?
C2A C1A C10A C5A -5.6(7) . . . . ?
C4A C5A C10A C9A -174.5(5) . . . . ?
C6A C5A C10A C9A 8.1(7) . . . . ?
C4A C5A C10A C1A 5.9(7) . . . . ?
C6A C5A C10A C1A -171.5(5) . . . . ?
C1A C2A C15A O1A -131.5(5) . . . . ?
C3A C2A C15A O1A 40.7(6) . . . . ?
C1A C2A C15A C17A 107.1(6) . . . . ?
C3A C2A C15A C17A -80.8(6) . . . . ?
C26A N3A C16A C17A 125.3(5) . . . . ?
C27A N3A C16A C17A -72.7(7) . . . . ?
C26A N3A C16A C25A -45.5(8) . . . . ?
C27A N3A C16A C25A 116.4(6) . . . . ?
N3A C16A C17A C18A -166.9(5) . . . . ?
C25A C16A C17A C18A 4.0(8) . . . . ?
N3A C16A C17A C15A 13.4(7) . . . . ?
C25A C16A C17A C15A -175.7(5) . . . . ?
O1A C15A C17A C16A 79.1(6) . . . . ?
C2A C15A C17A C16A -158.4(5) . . . . ?
O1A C15A C17A C18A -100.6(6) . . . . ?
C2A C15A C17A C18A 21.9(7) . . . . ?
C16A C17A C18A C19A 5.2(8) . . . . ?
C15A C17A C18A C19A -175.1(5) . . . . ?
C17A C18A C19A C20A -5.9(9) . . . . ?
C18A C19A C20A C21A -178.2(6) . . . . ?
C18A C19A C20A C25A -2.6(8) . . . . ?
C19A C20A C21A C22A 175.5(6) . . . . ?
C25A C20A C21A C22A -0.1(9) . . . . ?
C20A C21A C22A C23A -4.7(10) . . . . ?
C21A C22A C23A C24A 1.7(11) . . . . ?
C22A C23A C24A N4A -173.2(7) . . . . ?
C22A C23A C24A C25A 6.2(10) . . . . ?
C29A N4A C24A C23A -21.7(9) . . . . ?
C28A N4A C24A C23A 105.8(7) . . . . ?
C29A N4A C24A C25A 159.0(6) . . . . ?
C28A N4A C24A C25A -73.6(7) . . . . ?
C23A C24A C25A C20A -10.4(8) . . . . ?
N4A C24A C25A C20A 169.0(5) . . . . ?
C23A C24A C25A C16A 170.3(5) . . . . ?
N4A C24A C25A C16A -10.3(8) . . . . ?
C21A C20A C25A C24A 7.5(7) . . . . ?
C19A C20A C25A C24A -168.2(5) . . . . ?
C21A C20A C25A C16A -173.1(5) . . . . ?
C19A C20A C25A C16A 11.2(7) . . . . ?
N3A C16A C25A C24A -22.4(8) . . . . ?
C17A C16A C25A C24A 167.3(5) . . . . ?
N3A C16A C25A C20A 158.3(5) . . . . ?
C17A C16A C25A C20A -12.0(7) . . . . ?
C11B N1B C1B C2B 63.3(8) . . . . ?
C12B N1B C1B C2B -115.4(6) . . . . ?
C11B N1B C1B C10B -122.9(7) . . . . ?
C12B N1B C1B C10B 58.4(7) . . . . ?
N1B C1B C2B C3B 172.7(5) . . . . ?
C10B C1B C2B C3B -1.2(8) . . . . ?
N1B C1B C2B C15B -1.0(8) . . . . ?
C10B C1B C2B C15B -174.9(5) . . . . ?
C1B C2B C3B C4B -6.8(9) . . . . ?
C15B C2B C3B C4B 167.2(5) . . . . ?
C2B C3B C4B C5B 6.9(9) . . . . ?
C3B C4B C5B C6B -177.4(6) . . . . ?
C3B C4B C5B C10B 1.1(8) . . . . ?
C10B C5B C6B C7B 2.5(9) . . . . ?
C4B C5B C6B C7B -179.0(5) . . . . ?
C5B C6B C7B C8B 3.2(9) . . . . ?
C6B C7B C8B C9B -1.9(9) . . . . ?
C7B C8B C9B N2B 172.7(5) . . . . ?
C7B C8B C9B C10B -4.7(8) . . . . ?
C13B N2B C9B C8B 20.6(8) . . . . ?
C14B N2B C9B C8B -109.0(6) . . . . ?
C13B N2B C9B C10B -162.0(5) . . . . ?
C14B N2B C9B C10B 68.4(6) . . . . ?
C6B C5B C10B C1B 169.7(5) . . . . ?
C4B C5B C10B C1B -8.8(7) . . . . ?
C6B C5B C10B C9B -8.8(7) . . . . ?
C4B C5B C10B C9B 172.6(4) . . . . ?
C2B C1B C10B C5B 9.0(7) . . . . ?
N1B C1B C10B C5B -164.7(5) . . . . ?
C2B C1B C10B C9B -172.5(5) . . . . ?
N1B C1B C10B C9B 13.8(8) . . . . ?
C8B C9B C10B C5B 9.9(7) . . . . ?
N2B C9B C10B C5B -167.5(5) . . . . ?
C8B C9B C10B C1B -168.6(5) . . . . ?
N2B C9B C10B C1B 14.0(7) . . . . ?
C3B C2B C15B O1B -49.9(6) . . . . ?
C1B C2B C15B O1B 124.1(5) . . . . ?
C3B C2B C15B C17B 70.7(7) . . . . ?
C1B C2B C15B C17B -115.3(6) . . . . ?
C27B N3B C16B C17B 126.9(6) . . . . ?
C26B N3B C16B C17B -83.0(7) . . . . ?
C27B N3B C16B C25B -44.3(6) . . . . ?
C26B N3B C16B C25B 105.8(6) . . . . ?
C25B C16B C17B C18B -0.2(9) . . . . ?
N3B C16B C17B C18B -171.3(6) . . . . ?
C25B C16B C17B C15B 179.4(5) . . . . ?
N3B C16B C17B C15B 8.3(8) . . . . ?
O1B C15B C17B C16B -49.9(8) . . . . ?
C2B C15B C17B C16B -167.7(5) . . . . ?
O1B C15B C17B C18B 129.7(6) . . . . ?
C2B C15B C17B C18B 11.9(8) . . . . ?
C16B C17B C18B C19B 10.4(11) . . . . ?
C15B C17B C18B C19B -169.3(7) . . . . ?
C17B C18B C19B C20B -8.6(12) . . . . ?
C18B C19B C20B C21B -179.3(7) . . . . ?
C18B C19B C20B C25B -3.0(10) . . . . ?
C19B C20B C21B C22B 179.6(6) . . . . ?
C25B C20B C21B C22B 3.2(8) . . . . ?
C20B C21B C22B C23B -10.5(8) . . . . ?
C21B C22B C23B C24B 5.1(8) . . . . ?
C22B C23B C24B C25B 7.9(8) . . . . ?
C22B C23B C24B N4B -170.0(5) . . . . ?
C28B N4B C24B C25B 162.1(6) . . . . ?
C29B N4B C24B C25B -75.7(7) . . . . ?
C28B N4B C24B C23B -20.0(8) . . . . ?
C29B N4B C24B C23B 102.2(6) . . . . ?
C23B C24B C25B C20B -15.0(7) . . . . ?
N4B C24B C25B C20B 162.8(5) . . . . ?
C23B C24B C25B C16B 166.3(5) . . . . ?
N4B C24B C25B C16B -15.9(8) . . . . ?
C19B C20B C25B C24B -166.7(6) . . . . ?
C21B C20B C25B C24B 9.7(7) . . . . ?
C19B C20B C25B C16B 12.1(8) . . . . ?
C21B C20B C25B C16B -171.5(5) . . . . ?
C17B C16B C25B C24B 168.3(5) . . . . ?
N3B C16B C25B C24B -20.5(7) . . . . ?
C17B C16B C25B C20B -10.4(7) . . . . ?
N3B C16B C25B C20B 160.8(4) . . . . ?
